data_1505006
loop_
_publ_author_name
'Khan, Mohammad A. K.'
'Long, Yi-Tao'
'Schatte, Gabriele'
'Kraatz, Heinz-Bernhard'

_publ_section_title
;
 Surface Studies of Aminoferrocene Derivatives on Gold:&#x00A0;
 Electrochemical Sensors for Chemical Warfare Agents
;
_journal_issue 7
_journal_name_full 'Analytical Chemistry'
_journal_page_first 2877
_journal_paper_doi 10.1021/ac061981m
_journal_volume 79
_journal_year 2007
_chemical_formula_moiety 'C36 H46 Fe2 N4 O6 S2, C H Cl3'
_chemical_formula_sum 'C37 H47 Cl3 Fe2 N4 O6 S2'
_chemical_formula_weight 925.96
_chemical_name_systematic
; 
 ? 
;
_space_group_IT_number 2
_symmetry_cell_setting triclinic
_symmetry_space_group_name_Hall '-P 1'
_symmetry_space_group_name_H-M 'P -1'
_atom_sites_solution_hydrogens geom
_atom_sites_solution_primary direct
_atom_sites_solution_secondary difmap
_audit_creation_method 'manual editing of SHELXL template'
_cell_angle_alpha 85.6016(16)
_cell_angle_beta 79.3536(16)
_cell_angle_gamma 69.3280(16)
_cell_formula_units_Z 2
_cell_length_a 11.8954(3)
_cell_length_b 13.3664(4)
_cell_length_c 16.6714(5)
_cell_measurement_reflns_used 10681
_cell_measurement_temperature 173(2)
_cell_measurement_theta_max 27.48
_cell_measurement_theta_min 1.00
_cell_volume 2437.19(12)
_computing_cell_refinement 'HKL DENZO and SCALEPACK, Bruker AXS/Nonius'
_computing_data_collection 'COLLECT, Bruker AXS/Nonius'
_computing_data_reduction 'HKL DENZO and SCALEPACK, Bruker AXS/Nonius'
_computing_molecular_graphics ' Cameron (WinGX v1.64-05), Ortep (SHELXTL-NT v6.14, Bruker AXS)'
_computing_publication_material 'WinGX v1.64-05 (L. J. Farrugia)'
_computing_structure_refinement 'SHELXL-97 (Sheldrick, 1997)'
_computing_structure_solution ' SHELXS-97 (Sheldrick, 1997)'
_diffrn_ambient_temperature 173(2)
_diffrn_measured_fraction_theta_full 0.994
_diffrn_measured_fraction_theta_max 0.994
_diffrn_measurement_device '95mm CCD camera on \k-goniostat'
_diffrn_measurement_device_type 'KappaCCD (BruKer AXS-Nonius, FR540C)'
_diffrn_measurement_method 'CCD rotation images, thick slices'
_diffrn_radiation_monochromator 'horizonally mounted graphite crystal'
_diffrn_radiation_source 'Nonius FR590D, fine-focus sealed tube'
_diffrn_radiation_type MoK\a
_diffrn_radiation_wavelength 0.71073
_diffrn_reflns_av_R_equivalents 0.0276
_diffrn_reflns_av_sigmaI/netI 0.0408
_diffrn_reflns_limit_h_max 14
_diffrn_reflns_limit_h_min -14
_diffrn_reflns_limit_k_max 16
_diffrn_reflns_limit_k_min -16
_diffrn_reflns_limit_l_max 20
_diffrn_reflns_limit_l_min -20
_diffrn_reflns_number 19027
_diffrn_reflns_theta_full 26.40
_diffrn_reflns_theta_max 26.40
_diffrn_reflns_theta_min 2.00
_diffrn_standards_decay_% 'no decay'
_exptl_absorpt_coefficient_mu 0.887
_exptl_absorpt_correction_T_max 0.9166
_exptl_absorpt_correction_T_min 0.8426
_exptl_absorpt_correction_type multi-scan
_exptl_absorpt_process_details 'HKL Scalepack (Otwinowski & Minor 1997)'
_exptl_crystal_colour orange
_exptl_crystal_density_diffrn 1.262
_exptl_crystal_density_method 'not measured'
_exptl_crystal_description rod
_exptl_crystal_F_000 960
_exptl_crystal_size_max 0.20
_exptl_crystal_size_mid 0.13
_exptl_crystal_size_min 0.10
_platon_squeeze_details
; The crystal structure contains voids (389.3 A3; 16% of the unit cell volume)
  filled with disordered solvent molecules (chloroform).  Their contribution to 
  the structure factors was ascertained using PLATON/SQUEEZE (85 e/unit cell).
  Derived values (formula weight, density, absorption coefficient) do not 
  contain the contribution of the disordered solvent molecule.
;
_refine_diff_density_max 0.528
_refine_diff_density_min -0.561
_refine_diff_density_rms 0.074
_refine_ls_extinction_method none
_refine_ls_goodness_of_fit_ref 1.046
_refine_ls_hydrogen_treatment constr
_refine_ls_matrix_type full
_refine_ls_number_parameters 521
_refine_ls_number_reflns 9935
_refine_ls_number_restraints 0
_refine_ls_restrained_S_all 1.046
_refine_ls_R_factor_all 0.0682
_refine_ls_R_factor_gt 0.0512
_refine_ls_shift/su_max 0.001
_refine_ls_shift/su_mean 0.000
_refine_ls_structure_factor_coef Fsqd
_refine_ls_weighting_details 'calc w=1/[\s^2^(Fo^2^)+(0.0886P)^2^+1.0592P] where P=(Fo^2^+2Fc^2^)/3'
_refine_ls_weighting_scheme calc
_refine_ls_wR_factor_gt 0.1451
_refine_ls_wR_factor_ref 0.1548
_reflns_number_gt 7530
_reflns_number_total 9935
_reflns_threshold_expression >2sigma(I)
_cod_data_source_file ac061981msi20061020_095158.cif
_cod_data_source_block 3
_cod_database_code 1505006

loop_
_symmetry_equiv_pos_as_xyz
'x, y, z'
'-x, -y, -z'

loop_
_atom_site_label
_atom_site_type_symbol
_atom_site_fract_x
_atom_site_fract_y
_atom_site_fract_z
_atom_site_U_iso_or_equiv
_atom_site_adp_type
_atom_site_occupancy
_atom_site_symmetry_multiplicity
_atom_site_calc_flag
_atom_site_refinement_flags
_atom_site_disorder_assembly
_atom_site_disorder_group
Fe1 Fe 0.86541(3) -0.20496(3) 0.72866(2) 0.03408(13) Uani 1 1 d . . .
Fe2 Fe 0.68380(4) 0.10477(4) 1.44107(3) 0.04247(14) Uani 1 1 d . . .
S1 S 0.43401(7) 0.19066(8) 0.98379(5) 0.0533(2) Uani 1 1 d . . .
S2 S 0.54038(8) 0.27130(7) 1.00816(5) 0.0502(2) Uani 1 1 d . . .
O1 O 0.52762(18) 0.01381(18) 0.73204(13) 0.0440(5) Uani 1 1 d . . .
O2 O 0.72766(17) 0.21621(16) 1.23505(12) 0.0403(5) Uani 1 1 d . . .
O3 O 0.86671(19) 0.02788(18) 0.85626(15) 0.0509(5) Uani 1 1 d . . .
O4 O 1.06298(19) 0.01132(17) 0.85699(14) 0.0468(5) Uani 1 1 d . . .
O5 O 0.3345(3) 0.4019(3) 1.41572(18) 0.0916(11) Uani 1 1 d . . .
O6 O 0.4330(2) 0.45061(19) 1.29734(15) 0.0548(6) Uani 1 1 d . . .
N1 N 0.6655(2) 0.0694(2) 0.77328(15) 0.0390(5) Uani 1 1 d . . .
H1 H 0.7421 0.0653 0.7671 0.047 Uiso 1 1 calc . . .
N2 N 0.5994(2) 0.1281(2) 1.22885(15) 0.0415(6) Uani 1 1 d . . .
H2 H 0.5754 0.0739 1.2463 0.050 Uiso 1 1 calc . . .
N3 N 1.0244(2) -0.1295(2) 0.82984(14) 0.0364(5) Uani 1 1 d . . .
H3 H 1.1044 -0.1583 0.8235 0.044 Uiso 1 1 calc . . .
N4 N 0.5379(3) 0.3263(2) 1.37495(17) 0.0541(7) Uani 1 1 d . . .
H4 H 0.5988 0.3239 1.3352 0.065 Uiso 1 1 calc . . .
C1 C 0.7364(3) -0.0794(2) 0.68313(17) 0.0372(6) Uani 1 1 d . . .
C2 C 0.7305(3) -0.1769(3) 0.65923(18) 0.0419(7) Uani 1 1 d . . .
H2A H 0.6610 -0.1985 0.6712 0.050 Uiso 1 1 calc . . .
C3 C 0.8455(3) -0.2368(3) 0.61442(19) 0.0482(7) Uani 1 1 d . . .
H3A H 0.8671 -0.3058 0.5922 0.058 Uiso 1 1 calc . . .
C4 C 0.9226(3) -0.1755(3) 0.60873(18) 0.0461(7) Uani 1 1 d . . .
H4A H 1.0045 -0.1961 0.5811 0.055 Uiso 1 1 calc . . .
C5 C 0.8576(3) -0.0789(3) 0.65074(17) 0.0397(7) Uani 1 1 d . . .
H5 H 0.8881 -0.0235 0.6567 0.048 Uiso 1 1 calc . . .
C6 C 0.6356(2) 0.0031(2) 0.73159(17) 0.0363(6) Uani 1 1 d . . .
C7 C 0.5727(3) 0.1483(2) 0.82871(18) 0.0417(7) Uani 1 1 d . . .
H7A H 0.4997 0.1830 0.8028 0.050 Uiso 1 1 calc R . .
H7B H 0.6044 0.2042 0.8395 0.050 Uiso 1 1 calc R . .
C8 C 0.5372(3) 0.0955(3) 0.90907(19) 0.0478(7) Uani 1 1 d . . .
H8A H 0.6119 0.0543 0.9316 0.057 Uiso 1 1 calc R . .
H8B H 0.4984 0.0445 0.8984 0.057 Uiso 1 1 calc R . .
C9 C 0.6198(3) 0.1869(3) 1.08541(18) 0.0450(7) Uani 1 1 d . . .
H9A H 0.6474 0.1112 1.0693 0.054 Uiso 1 1 calc R . .
H9B H 0.6930 0.2047 1.0886 0.054 Uiso 1 1 calc R . .
C10 C 0.5397(3) 0.2011(3) 1.16847(18) 0.0419(7) Uani 1 1 d . . .
H10A H 0.5174 0.2755 1.1865 0.050 Uiso 1 1 calc R . .
H10B H 0.4635 0.1890 1.1642 0.050 Uiso 1 1 calc R . .
C11 C 0.6897(2) 0.1408(2) 1.25868(17) 0.0369(6) Uani 1 1 d . . .
C12 C 0.7419(3) 0.0650(3) 1.32198(18) 0.0408(7) Uani 1 1 d . . .
C13 C 0.6989(3) -0.0136(3) 1.3654(2) 0.0503(8) Uani 1 1 d . . .
H13 H 0.6336 -0.0329 1.3547 0.060 Uiso 1 1 calc . . .
C14 C 0.7703(3) -0.0584(3) 1.4276(2) 0.0565(9) Uani 1 1 d . . .
H14 H 0.7614 -0.1131 1.4654 0.068 Uiso 1 1 calc . . .
C15 C 0.8565(3) -0.0071(3) 1.4231(2) 0.0525(8) Uani 1 1 d . . .
H15 H 0.9156 -0.0211 1.4577 0.063 Uiso 1 1 calc . . .
C16 C 0.8401(3) 0.0684(3) 1.3587(2) 0.0451(7) Uani 1 1 d . . .
H16 H 0.8864 0.1139 1.3424 0.054 Uiso 1 1 calc . . .
C17 C 0.9593(2) -0.1969(2) 0.81999(16) 0.0358(6) Uani 1 1 d . . .
C18 C 0.8383(2) -0.1882(2) 0.85360(17) 0.0377(6) Uani 1 1 d . . .
H18 H 0.7790 -0.1301 0.8842 0.045 Uiso 1 1 calc . . .
C19 C 0.8220(3) -0.2833(3) 0.83295(19) 0.0427(7) Uani 1 1 d . . .
H19 H 0.7495 -0.2999 0.8480 0.051 Uiso 1 1 calc . . .
C20 C 0.9319(3) -0.3486(2) 0.78640(19) 0.0406(7) Uani 1 1 d . . .
H20 H 0.9463 -0.4169 0.7653 0.049 Uiso 1 1 calc . . .
C21 C 1.0171(3) -0.2943(2) 0.77661(18) 0.0382(6) Uani 1 1 d . . .
H21 H 1.0977 -0.3186 0.7466 0.046 Uiso 1 1 calc . . .
C22 C 0.9744(3) -0.0252(3) 0.84809(17) 0.0401(7) Uani 1 1 d . . .
C23 C 1.0378(3) 0.1253(3) 0.8721(2) 0.0527(8) Uani 1 1 d . . .
C24 C 0.9462(5) 0.1617(4) 0.9501(3) 0.0839(14) Uani 1 1 d . . .
H24A H 0.8652 0.1671 0.9411 0.101 Uiso 1 1 calc R . .
H24B H 0.9441 0.2317 0.9655 0.101 Uiso 1 1 calc R . .
H24C H 0.9705 0.1097 0.9940 0.101 Uiso 1 1 calc R . .
C25 C 0.9943(4) 0.1908(3) 0.7991(3) 0.0756(12) Uani 1 1 d . . .
H25A H 1.0516 0.1605 0.7495 0.091 Uiso 1 1 calc R . .
H25B H 0.9894 0.2646 0.8051 0.091 Uiso 1 1 calc R . .
H25C H 0.9135 0.1899 0.7951 0.091 Uiso 1 1 calc R . .
C26 C 1.1629(4) 0.1261(3) 0.8799(4) 0.101(2) Uani 1 1 d . . .
H26A H 1.1907 0.0820 0.9270 0.122 Uiso 1 1 calc R . .
H26B H 1.1579 0.1997 0.8875 0.122 Uiso 1 1 calc R . .
H26C H 1.2208 0.0973 0.8302 0.122 Uiso 1 1 calc R . .
C27 C 0.5622(3) 0.2578(3) 1.4438(2) 0.0542(8) Uani 1 1 d . . .
C28 C 0.6560(4) 0.2497(3) 1.4896(2) 0.0618(9) Uani 1 1 d . . .
H28 H 0.7103 0.2887 1.4799 0.074 Uiso 1 1 calc . . .
C29 C 0.6520(4) 0.1722(4) 1.5524(2) 0.0690(11) Uani 1 1 d . . .
H29 H 0.7035 0.1505 1.5925 0.083 Uiso 1 1 calc . . .
C30 C 0.5586(4) 0.1327(4) 1.5452(2) 0.0724(12) Uani 1 1 d . . .
H30 H 0.5372 0.0800 1.5797 0.087 Uiso 1 1 calc . . .
C31 C 0.5019(3) 0.1850(4) 1.4780(2) 0.0630(10) Uani 1 1 d . . .
H31 H 0.4366 0.1737 1.4594 0.076 Uiso 1 1 calc . . .
C32 C 0.4256(3) 0.3947(3) 1.3677(2) 0.0525(8) Uani 1 1 d . . .
C33 C 0.3262(3) 0.5395(3) 1.2773(2) 0.0567(9) Uani 1 1 d . . .
C34 C 0.2263(4) 0.4991(4) 1.2698(3) 0.0847(14) Uani 1 1 d . . .
H34A H 0.2600 0.4347 1.2363 0.102 Uiso 1 1 calc R . .
H34B H 0.1642 0.5543 1.2439 0.102 Uiso 1 1 calc R . .
H34C H 0.1893 0.4819 1.3241 0.102 Uiso 1 1 calc R . .
C35 C 0.3777(5) 0.5735(4) 1.1925(3) 0.0955(17) Uani 1 1 d . . .
H35A H 0.4530 0.5867 1.1951 0.115 Uiso 1 1 calc R . .
H35B H 0.3178 0.6390 1.1747 0.115 Uiso 1 1 calc R . .
H35C H 0.3954 0.5164 1.1535 0.115 Uiso 1 1 calc R . .
C36 C 0.2897(7) 0.6266(5) 1.3366(5) 0.133(3) Uani 1 1 d . . .
H36A H 0.2459 0.6072 1.3877 0.159 Uiso 1 1 calc R . .
H36B H 0.2364 0.6925 1.3142 0.159 Uiso 1 1 calc R . .
H36C H 0.3625 0.6380 1.3474 0.159 Uiso 1 1 calc R . .
C41 C 0.2600(6) 0.4069(5) 0.6016(4) 0.112(2) Uani 1 1 d . . .
H41 H 0.2919 0.3829 0.5438 0.134 Uiso 1 1 calc R A 1
Cl1A Cl 0.2099(13) 0.3205(10) 0.6490(9) 0.219(7) Uani 0.413(12) 1 d P B 1
Cl2A Cl 0.1381(5) 0.5304(4) 0.6003(4) 0.116(3) Uani 0.413(12) 1 d P B 1
Cl3A Cl 0.3690(6) 0.4451(9) 0.6349(8) 0.150(4) Uani 0.413(12) 1 d P B 1
Cl1B Cl 0.2725(12) 0.2976(6) 0.6716(4) 0.203(5) Uani 0.587(12) 1 d P B 2
Cl2B Cl 0.1086(7) 0.4570(18) 0.5978(6) 0.354(9) Uani 0.587(12) 1 d P B 2
Cl3B Cl 0.3088(17) 0.4899(10) 0.6235(7) 0.274(7) Uani 0.587(12) 1 d P B 2

loop_
_atom_site_aniso_label
_atom_site_aniso_U_11
_atom_site_aniso_U_22
_atom_site_aniso_U_33
_atom_site_aniso_U_23
_atom_site_aniso_U_13
_atom_site_aniso_U_12
Fe1 0.0336(2) 0.0414(2) 0.0320(2) 0.00360(16) -0.01136(16) -0.01661(17)
Fe2 0.0408(2) 0.0543(3) 0.0386(2) 0.0157(2) -0.01559(18) -0.0230(2)
S1 0.0431(4) 0.0714(6) 0.0433(4) 0.0014(4) -0.0081(3) -0.0171(4)
S2 0.0665(5) 0.0466(5) 0.0382(4) 0.0089(3) -0.0179(4) -0.0177(4)
O1 0.0344(10) 0.0536(13) 0.0510(12) 0.0081(10) -0.0141(9) -0.0222(9)
O2 0.0328(10) 0.0463(12) 0.0459(11) 0.0115(9) -0.0103(8) -0.0194(9)
O3 0.0361(11) 0.0538(14) 0.0648(14) -0.0106(11) -0.0177(10) -0.0114(10)
O4 0.0428(11) 0.0419(12) 0.0639(14) 0.0006(10) -0.0248(10) -0.0172(9)
O5 0.0584(17) 0.124(3) 0.0566(16) 0.0256(17) -0.0032(14) 0.0035(17)
O6 0.0557(13) 0.0496(13) 0.0588(14) 0.0145(11) -0.0211(11) -0.0154(11)
N1 0.0330(12) 0.0458(14) 0.0433(13) 0.0039(11) -0.0109(10) -0.0185(11)
N2 0.0387(13) 0.0546(16) 0.0400(13) 0.0161(11) -0.0155(10) -0.0256(12)
N3 0.0309(11) 0.0447(14) 0.0395(13) 0.0040(10) -0.0129(10) -0.0176(10)
N4 0.0511(15) 0.0558(17) 0.0444(15) 0.0147(13) -0.0085(12) -0.0079(13)
C1 0.0368(14) 0.0464(17) 0.0355(14) 0.0080(12) -0.0180(12) -0.0188(13)
C2 0.0443(16) 0.0486(18) 0.0417(16) 0.0026(13) -0.0204(13) -0.0212(14)
C3 0.0561(19) 0.056(2) 0.0391(16) -0.0021(14) -0.0206(14) -0.0204(16)
C4 0.0437(16) 0.063(2) 0.0298(14) 0.0022(14) -0.0072(12) -0.0163(15)
C5 0.0411(15) 0.0523(18) 0.0303(13) 0.0103(13) -0.0111(12) -0.0217(13)
C6 0.0375(14) 0.0453(16) 0.0327(14) 0.0155(12) -0.0148(11) -0.0212(13)
C7 0.0437(16) 0.0415(16) 0.0418(16) 0.0057(13) -0.0106(13) -0.0167(13)
C8 0.0540(18) 0.0509(19) 0.0415(16) 0.0033(14) -0.0067(14) -0.0232(15)
C9 0.0411(16) 0.0526(19) 0.0395(16) 0.0082(14) -0.0107(13) -0.0141(14)
C10 0.0320(14) 0.0568(19) 0.0375(15) 0.0082(13) -0.0126(12) -0.0148(13)
C11 0.0304(13) 0.0455(16) 0.0374(14) 0.0066(12) -0.0093(11) -0.0161(12)
C12 0.0387(15) 0.0464(17) 0.0427(16) 0.0094(13) -0.0157(12) -0.0190(13)
C13 0.0572(19) 0.0513(19) 0.0552(19) 0.0165(15) -0.0267(16) -0.0293(16)
C14 0.064(2) 0.054(2) 0.059(2) 0.0240(17) -0.0280(17) -0.0270(17)
C15 0.0447(17) 0.062(2) 0.0549(19) 0.0144(16) -0.0274(15) -0.0176(16)
C16 0.0354(15) 0.0569(19) 0.0488(17) 0.0115(15) -0.0156(13) -0.0215(14)
C17 0.0381(14) 0.0433(16) 0.0308(13) 0.0078(12) -0.0138(11) -0.0175(12)
C18 0.0343(14) 0.0496(17) 0.0322(14) 0.0082(12) -0.0099(11) -0.0177(12)
C19 0.0422(16) 0.0499(18) 0.0443(16) 0.0120(14) -0.0140(13) -0.0255(14)
C20 0.0397(15) 0.0383(16) 0.0488(17) 0.0062(13) -0.0161(13) -0.0167(13)
C21 0.0342(14) 0.0415(16) 0.0403(15) 0.0045(12) -0.0119(12) -0.0128(12)
C22 0.0450(17) 0.0502(18) 0.0321(14) 0.0023(12) -0.0165(12) -0.0208(14)
C23 0.0567(19) 0.0379(17) 0.071(2) 0.0025(16) -0.0254(17) -0.0186(15)
C24 0.121(4) 0.075(3) 0.066(3) -0.018(2) -0.013(3) -0.044(3)
C25 0.085(3) 0.055(2) 0.086(3) 0.020(2) -0.019(2) -0.026(2)
C26 0.077(3) 0.047(2) 0.202(6) -0.013(3) -0.061(4) -0.027(2)
C27 0.0512(18) 0.060(2) 0.0420(17) 0.0083(15) -0.0087(14) -0.0084(16)
C28 0.077(2) 0.062(2) 0.051(2) 0.0008(17) -0.0232(18) -0.0231(19)
C29 0.082(3) 0.078(3) 0.0405(18) 0.0086(18) -0.0252(18) -0.015(2)
C30 0.059(2) 0.101(3) 0.0430(19) 0.023(2) -0.0028(17) -0.017(2)
C31 0.0462(18) 0.089(3) 0.0474(19) 0.0209(19) -0.0064(15) -0.0211(18)
C32 0.0516(19) 0.060(2) 0.0389(17) -0.0009(15) -0.0103(15) -0.0101(16)
C33 0.063(2) 0.0422(19) 0.074(2) 0.0084(17) -0.0351(18) -0.0192(16)
C34 0.080(3) 0.071(3) 0.119(4) 0.033(3) -0.053(3) -0.035(2)
C35 0.094(3) 0.085(3) 0.107(4) 0.049(3) -0.039(3) -0.031(3)
C36 0.152(6) 0.075(4) 0.156(6) -0.042(4) -0.093(5) 0.021(3)
C41 0.128(5) 0.110(4) 0.084(4) -0.023(3) 0.028(3) -0.044(4)
Cl1A 0.229(10) 0.142(7) 0.284(13) 0.030(7) 0.061(9) -0.123(7)
Cl2A 0.096(3) 0.099(4) 0.117(4) -0.027(2) 0.009(2) 0.003(2)
Cl3A 0.107(4) 0.169(8) 0.202(8) -0.054(6) -0.005(4) -0.083(4)
Cl1B 0.380(12) 0.104(3) 0.098(3) -0.022(2) 0.084(5) -0.109(5)
Cl2B 0.124(4) 0.55(2) 0.272(9) -0.148(12) 0.042(5) 0.019(9)
Cl3B 0.489(19) 0.196(9) 0.215(7) -0.022(7) -0.019(12) -0.232(13)

loop_
_atom_type_symbol
_atom_type_description
_atom_type_scat_dispersion_real
_atom_type_scat_dispersion_imag
_atom_type_scat_source
C C 0.0033 0.0016 'International Tables Vol C Tables 4.2.6.8 and 6.1.1.4'
H H 0.0000 0.0000 'International Tables Vol C Tables 4.2.6.8 and 6.1.1.4'
N N 0.0061 0.0033 'International Tables Vol C Tables 4.2.6.8 and 6.1.1.4'
O O 0.0106 0.0060 'International Tables Vol C Tables 4.2.6.8 and 6.1.1.4'
S S 0.1246 0.1234 'International Tables Vol C Tables 4.2.6.8 and 6.1.1.4'
Fe Fe 0.3463 0.8444 'International Tables Vol C Tables 4.2.6.8 and 6.1.1.4'
Cl Cl 0.1484 0.1585 'International Tables Vol C Tables 4.2.6.8 and 6.1.1.4'

loop_
_geom_angle_atom_site_label_1
_geom_angle_atom_site_label_2
_geom_angle_atom_site_label_3
_geom_angle
C5 Fe1 C19 157.33(13)
C5 Fe1 C1 41.59(11)
C19 Fe1 C1 121.25(12)
C5 Fe1 C20 160.72(12)
C19 Fe1 C20 40.53(13)
C1 Fe1 C20 156.03(11)
C5 Fe1 C4 40.47(13)
C19 Fe1 C4 160.94(14)
C1 Fe1 C4 68.71(12)
C20 Fe1 C4 124.13(13)
C5 Fe1 C21 124.07(11)
C19 Fe1 C21 68.34(11)
C1 Fe1 C21 162.05(12)
C20 Fe1 C21 40.71(11)
C4 Fe1 C21 107.19(12)
C5 Fe1 C3 68.43(13)
C19 Fe1 C3 124.52(13)
C1 Fe1 C3 68.50(13)
C20 Fe1 C3 107.07(13)
C4 Fe1 C3 40.42(13)
C21 Fe1 C3 120.48(13)
C5 Fe1 C2 68.54(12)
C19 Fe1 C2 108.19(12)
C1 Fe1 C2 40.50(12)
C20 Fe1 C2 120.98(12)
C4 Fe1 C2 67.81(12)
C21 Fe1 C2 155.77(13)
C3 Fe1 C2 40.30(13)
C5 Fe1 C18 121.75(12)
C19 Fe1 C18 40.70(12)
C1 Fe1 C18 108.16(12)
C20 Fe1 C18 68.30(12)
C4 Fe1 C18 156.68(13)
C21 Fe1 C18 68.27(12)
C3 Fe1 C18 161.85(13)
C2 Fe1 C18 125.75(12)
C5 Fe1 C17 108.58(11)
C19 Fe1 C17 67.38(11)
C1 Fe1 C17 125.87(12)
C20 Fe1 C17 67.56(12)
C4 Fe1 C17 122.03(12)
C21 Fe1 C17 40.33(12)
C3 Fe1 C17 156.34(13)
C2 Fe1 C17 162.44(12)
C18 Fe1 C17 39.85(11)
C12 Fe2 C16 41.37(12)
C12 Fe2 C30 153.07(16)
C16 Fe2 C30 164.60(15)
C12 Fe2 C13 40.91(12)
C16 Fe2 C13 68.65(14)
C30 Fe2 C13 119.49(18)
C12 Fe2 C29 164.24(16)
C16 Fe2 C29 126.67(16)
C30 Fe2 C29 40.66(19)
C13 Fe2 C29 153.93(16)
C12 Fe2 C27 106.61(13)
C16 Fe2 C27 118.72(13)
C30 Fe2 C27 68.41(16)
C13 Fe2 C27 126.54(14)
C29 Fe2 C27 68.36(15)
C12 Fe2 C31 117.88(14)
C16 Fe2 C31 152.99(13)
C30 Fe2 C31 40.91(15)
C13 Fe2 C31 107.30(16)
C29 Fe2 C31 68.82(17)
C27 Fe2 C31 40.90(15)
C12 Fe2 C28 125.89(14)
C16 Fe2 C28 106.99(15)
C30 Fe2 C28 68.71(19)
C13 Fe2 C28 164.17(14)
C29 Fe2 C28 40.68(16)
C27 Fe2 C28 41.00(15)
C31 Fe2 C28 69.27(17)
C12 Fe2 C15 68.75(13)
C16 Fe2 C15 40.39(13)
C30 Fe2 C15 127.63(15)
C13 Fe2 C15 68.07(14)
C29 Fe2 C15 108.61(16)
C27 Fe2 C15 153.33(15)
C31 Fe2 C15 164.90(15)
C28 Fe2 C15 119.16(16)
C12 Fe2 C14 68.60(13)
C16 Fe2 C14 67.91(14)
C30 Fe2 C14 108.90(17)
C13 Fe2 C14 40.60(13)
C29 Fe2 C14 120.07(15)
C27 Fe2 C14 164.80(15)
C31 Fe2 C14 127.34(16)
C28 Fe2 C14 153.41(15)
C15 Fe2 C14 39.99(14)
C8 S1 S2 102.03(12)
C9 S2 S1 102.55(12)
C22 O4 C23 121.9(2)
C32 O6 C33 120.7(3)
C6 N1 C7 120.9(2)
C6 N1 H1 119.5
C7 N1 H1 119.5
C11 N2 C10 121.7(2)
C11 N2 H2 119.1
C10 N2 H2 119.1
C22 N3 C17 125.4(2)
C22 N3 H3 117.3
C17 N3 H3 117.3
C32 N4 C27 122.9(3)
C32 N4 H4 118.6
C27 N4 H4 118.6
C2 C1 C5 107.1(3)
C2 C1 C6 124.8(3)
C5 C1 C6 128.1(3)
C2 C1 Fe1 70.56(17)
C5 C1 Fe1 68.93(16)
C6 C1 Fe1 125.74(19)
C3 C2 C1 108.6(3)
C3 C2 Fe1 69.61(17)
C1 C2 Fe1 68.94(16)
C3 C2 H2A 125.7
C1 C2 H2A 125.7
Fe1 C2 H2A 127.3
C4 C3 C2 107.8(3)
C4 C3 Fe1 69.37(17)
C2 C3 Fe1 70.08(17)
C4 C3 H3A 126.1
C2 C3 H3A 126.1
Fe1 C3 H3A 126.0
C5 C4 C3 108.8(3)
C5 C4 Fe1 69.33(16)
C3 C4 Fe1 70.21(17)
C5 C4 H4A 125.6
C3 C4 H4A 125.6
Fe1 C4 H4A 126.5
C4 C5 C1 107.6(3)
C4 C5 Fe1 70.19(18)
C1 C5 Fe1 69.48(16)
C4 C5 H5 126.2
C1 C5 H5 126.2
Fe1 C5 H5 125.7
O1 C6 N1 121.3(3)
O1 C6 C1 121.8(3)
N1 C6 C1 116.9(2)
N1 C7 C8 110.8(2)
N1 C7 H7A 109.5
C8 C7 H7A 109.5
N1 C7 H7B 109.5
C8 C7 H7B 109.5
H7A C7 H7B 108.1
C7 C8 S1 112.9(2)
C7 C8 H8A 109.0
S1 C8 H8A 109.0
C7 C8 H8B 109.0
S1 C8 H8B 109.0
H8A C8 H8B 107.8
C10 C9 S2 111.9(2)
C10 C9 H9A 109.2
S2 C9 H9A 109.2
C10 C9 H9B 109.2
S2 C9 H9B 109.2
H9A C9 H9B 107.9
N2 C10 C9 112.1(2)
N2 C10 H10A 109.2
C9 C10 H10A 109.2
N2 C10 H10B 109.2
C9 C10 H10B 109.2
H10A C10 H10B 107.9
O2 C11 N2 121.3(3)
O2 C11 C12 120.7(2)
N2 C11 C12 117.9(2)
C13 C12 C16 107.0(3)
C13 C12 C11 128.7(3)
C16 C12 C11 123.9(3)
C13 C12 Fe2 70.03(19)
C16 C12 Fe2 69.34(18)
C11 C12 Fe2 119.7(2)
C12 C13 C14 108.4(3)
C12 C13 Fe2 69.06(19)
C14 C13 Fe2 70.8(2)
C12 C13 H13 125.8
C14 C13 H13 125.8
Fe2 C13 H13 125.9
C15 C14 C13 107.8(3)
C15 C14 Fe2 69.5(2)
C13 C14 Fe2 68.6(2)
C15 C14 H14 126.1
C13 C14 H14 126.1
Fe2 C14 H14 127.4
C16 C15 C14 108.4(3)
C16 C15 Fe2 68.69(18)
C14 C15 Fe2 70.5(2)
C16 C15 H15 125.8
C14 C15 H15 125.8
Fe2 C15 H15 126.6
C15 C16 C12 108.4(3)
C15 C16 Fe2 70.91(19)
C12 C16 Fe2 69.28(17)
C15 C16 H16 125.8
C12 C16 H16 125.8
Fe2 C16 H16 125.6
C18 C17 N3 129.4(3)
C18 C17 C21 109.0(3)
N3 C17 C21 121.4(2)
C18 C17 Fe1 69.61(16)
N3 C17 Fe1 131.72(19)
C21 C17 Fe1 68.64(16)
C17 C18 C19 107.1(3)
C17 C18 Fe1 70.54(16)
C19 C18 Fe1 68.67(17)
C17 C18 H18 126.5
C19 C18 H18 126.5
Fe1 C18 H18 125.9
C20 C19 C18 108.5(2)
C20 C19 Fe1 69.81(17)
C18 C19 Fe1 70.63(16)
C20 C19 H19 125.8
C18 C19 H19 125.8
Fe1 C19 H19 125.4
C19 C20 C21 108.1(3)
C19 C20 Fe1 69.67(17)
C21 C20 Fe1 69.82(16)
C19 C20 H20 126.0
C21 C20 H20 126.0
Fe1 C20 H20 126.1
C17 C21 C20 107.3(2)
C17 C21 Fe1 71.03(16)
C20 C21 Fe1 69.47(16)
C17 C21 H21 126.3
C20 C21 H21 126.3
Fe1 C21 H21 124.8
O3 C22 N3 126.0(3)
O3 C22 O4 125.0(3)
N3 C22 O4 108.9(2)
O4 C23 C25 109.1(3)
O4 C23 C24 110.7(3)
C25 C23 C24 112.0(4)
O4 C23 C26 102.3(3)
C25 C23 C26 110.5(4)
C24 C23 C26 111.8(4)
C23 C24 H24A 109.5
C23 C24 H24B 109.5
H24A C24 H24B 109.5
C23 C24 H24C 109.5
H24A C24 H24C 109.5
H24B C24 H24C 109.5
C23 C25 H25A 109.5
C23 C25 H25B 109.5
H25A C25 H25B 109.5
C23 C25 H25C 109.5
H25A C25 H25C 109.5
H25B C25 H25C 109.5
C23 C26 H26A 109.5
C23 C26 H26B 109.5
H26A C26 H26B 109.5
C23 C26 H26C 109.5
H26A C26 H26C 109.5
H26B C26 H26C 109.5
N4 C27 C31 127.1(3)
N4 C27 C28 124.1(3)
C31 C27 C28 108.8(3)
N4 C27 Fe2 125.6(2)
C31 C27 Fe2 69.6(2)
C28 C27 Fe2 69.7(2)
C29 C28 C27 106.9(4)
C29 C28 Fe2 69.2(2)
C27 C28 Fe2 69.3(2)
C29 C28 H28 126.5
C27 C28 H28 126.5
Fe2 C28 H28 126.5
C30 C29 C28 108.7(3)
C30 C29 Fe2 69.4(2)
C28 C29 Fe2 70.1(2)
C30 C29 H29 125.7
C28 C29 H29 125.7
Fe2 C29 H29 126.4
C29 C30 C31 108.8(4)
C29 C30 Fe2 69.9(2)
C31 C30 Fe2 70.1(2)
C29 C30 H30 125.6
C31 C30 H30 125.6
Fe2 C30 H30 126.0
C30 C31 C27 106.8(4)
C30 C31 Fe2 69.0(2)
C27 C31 Fe2 69.53(19)
C30 C31 H31 126.6
C27 C31 H31 126.6
Fe2 C31 H31 126.4
O5 C32 O6 126.4(3)
O5 C32 N4 124.9(3)
O6 C32 N4 108.6(3)
O6 C33 C36 110.4(3)
O6 C33 C34 110.2(3)
C36 C33 C34 114.1(5)
O6 C33 C35 101.2(3)
C36 C33 C35 111.2(5)
C34 C33 C35 109.1(4)
C33 C34 H34A 109.5
C33 C34 H34B 109.5
H34A C34 H34B 109.5
C33 C34 H34C 109.5
H34A C34 H34C 109.5
H34B C34 H34C 109.5
C33 C35 H35A 109.5
C33 C35 H35B 109.5
H35A C35 H35B 109.5
C33 C35 H35C 109.5
H35A C35 H35C 109.5
H35B C35 H35C 109.5
C33 C36 H36A 109.5
C33 C36 H36B 109.5
H36A C36 H36B 109.5
C33 C36 H36C 109.5
H36A C36 H36C 109.5
H36B C36 H36C 109.5
Cl3B C41 Cl2B 113.1(8)
Cl1A C41 Cl3A 121.9(9)
Cl1A C41 Cl2A 109.3(7)
Cl3A C41 Cl2A 102.0(5)
Cl3B C41 Cl1B 115.3(7)
Cl2B C41 Cl1B 103.0(7)
Cl3B C41 H41 112.2
Cl1A C41 H41 107.6
Cl2B C41 H41 99.3
Cl3A C41 H41 107.6
Cl2A C41 H41 107.6
Cl1B C41 H41 112.4

loop_
_geom_bond_atom_site_label_1
_geom_bond_atom_site_label_2
_geom_bond_distance
Fe1 C5 2.034(3)
Fe1 C19 2.039(3)
Fe1 C1 2.041(3)
Fe1 C20 2.041(3)
Fe1 C4 2.045(3)
Fe1 C21 2.046(3)
Fe1 C3 2.056(3)
Fe1 C2 2.062(3)
Fe1 C18 2.065(3)
Fe1 C17 2.077(3)
Fe2 C12 2.024(3)
Fe2 C16 2.025(3)
Fe2 C30 2.031(4)
Fe2 C13 2.037(4)
Fe2 C29 2.038(4)
Fe2 C27 2.044(4)
Fe2 C31 2.045(4)
Fe2 C28 2.050(4)
Fe2 C15 2.054(3)
Fe2 C14 2.067(4)
S1 C8 1.804(3)
S1 S2 2.0366(13)
S2 C9 1.816(3)
O1 C6 1.240(3)
O2 C11 1.253(3)
O3 C22 1.213(4)
O4 C22 1.343(3)
O4 C23 1.478(4)
O5 C32 1.200(4)
O6 C32 1.348(4)
O6 C33 1.472(4)
N1 C6 1.342(4)
N1 C7 1.461(4)
N1 H1 0.8800
N2 C11 1.330(4)
N2 C10 1.447(4)
N2 H2 0.8800
N3 C22 1.342(4)
N3 C17 1.415(4)
N3 H3 0.8800
N4 C32 1.348(4)
N4 C27 1.419(4)
N4 H4 0.8800
C1 C2 1.420(4)
C1 C5 1.446(4)
C1 C6 1.467(4)
C2 C3 1.419(5)
C2 H2A 0.9500
C3 C4 1.417(5)
C3 H3A 0.9500
C4 C5 1.411(5)
C4 H4A 0.9500
C5 H5 0.9500
C7 C8 1.525(4)
C7 H7A 0.9900
C7 H7B 0.9900
C8 H8A 0.9900
C8 H8B 0.9900
C9 C10 1.513(4)
C9 H9A 0.9900
C9 H9B 0.9900
C10 H10A 0.9900
C10 H10B 0.9900
C11 C12 1.470(4)
C12 C13 1.419(4)
C12 C16 1.430(4)
C13 C14 1.424(5)
C13 H13 0.9500
C14 C15 1.409(5)
C14 H14 0.9500
C15 C16 1.408(4)
C15 H15 0.9500
C16 H16 0.9500
C17 C18 1.412(4)
C17 C21 1.422(4)
C18 C19 1.427(4)
C18 H18 0.9500
C19 C20 1.413(4)
C19 H19 0.9500
C20 C21 1.422(4)
C20 H20 0.9500
C21 H21 0.9500
C23 C25 1.505(5)
C23 C24 1.521(6)
C23 C26 1.522(5)
C24 H24A 0.9800
C24 H24B 0.9800
C24 H24C 0.9800
C25 H25A 0.9800
C25 H25B 0.9800
C25 H25C 0.9800
C26 H26A 0.9800
C26 H26B 0.9800
C26 H26C 0.9800
C27 C31 1.429(5)
C27 C28 1.434(5)
C28 C29 1.421(6)
C28 H28 0.9500
C29 C30 1.414(6)
C29 H29 0.9500
C30 C31 1.424(5)
C30 H30 0.9500
C31 H31 0.9500
C33 C36 1.478(6)
C33 C34 1.496(5)
C33 C35 1.536(6)
C34 H34A 0.9800
C34 H34B 0.9800
C34 H34C 0.9800
C35 H35A 0.9800
C35 H35B 0.9800
C35 H35C 0.9800
C36 H36A 0.9800
C36 H36B 0.9800
C36 H36C 0.9800
C41 Cl3B 1.515(11)
C41 Cl1A 1.576(10)
C41 Cl2B 1.698(10)
C41 Cl3A 1.739(10)
C41 Cl2A 1.774(8)
C41 Cl1B 1.780(10)
C41 H41 1.0000

loop_
_geom_torsion_atom_site_label_1
_geom_torsion_atom_site_label_2
_geom_torsion_atom_site_label_3
_geom_torsion_atom_site_label_4
_geom_torsion
C8 S1 S2 C9 -84.82(16)
C5 Fe1 C1 C2 118.1(3)
C19 Fe1 C1 C2 -81.5(2)
C20 Fe1 C1 C2 -46.9(4)
C4 Fe1 C1 C2 80.34(19)
C21 Fe1 C1 C2 160.3(3)
C3 Fe1 C1 C2 36.78(18)
C18 Fe1 C1 C2 -124.23(18)
C17 Fe1 C1 C2 -164.78(17)
C19 Fe1 C1 C5 160.45(18)
C20 Fe1 C1 C5 -165.0(3)
C4 Fe1 C1 C5 -37.74(18)
C21 Fe1 C1 C5 42.3(4)
C3 Fe1 C1 C5 -81.30(19)
C2 Fe1 C1 C5 -118.1(3)
C18 Fe1 C1 C5 117.69(18)
C17 Fe1 C1 C5 77.1(2)
C5 Fe1 C1 C6 -122.5(3)
C19 Fe1 C1 C6 38.0(3)
C20 Fe1 C1 C6 72.5(4)
C4 Fe1 C1 C6 -160.2(3)
C21 Fe1 C1 C6 -80.2(4)
C3 Fe1 C1 C6 156.2(3)
C2 Fe1 C1 C6 119.4(3)
C18 Fe1 C1 C6 -4.8(3)
C17 Fe1 C1 C6 -45.3(3)
C5 C1 C2 C3 1.1(3)
C6 C1 C2 C3 -179.0(3)
Fe1 C1 C2 C3 -58.4(2)
C5 C1 C2 Fe1 59.49(18)
C6 C1 C2 Fe1 -120.6(3)
C5 Fe1 C2 C3 81.5(2)
C19 Fe1 C2 C3 -122.3(2)
C1 Fe1 C2 C3 120.5(3)
C20 Fe1 C2 C3 -79.7(2)
C4 Fe1 C2 C3 37.8(2)
C21 Fe1 C2 C3 -44.8(4)
C18 Fe1 C2 C3 -164.02(19)
C17 Fe1 C2 C3 165.4(3)
C5 Fe1 C2 C1 -39.00(17)
C19 Fe1 C2 C1 117.13(18)
C20 Fe1 C2 C1 159.74(17)
C4 Fe1 C2 C1 -82.74(19)
C21 Fe1 C2 C1 -165.4(2)
C3 Fe1 C2 C1 -120.5(3)
C18 Fe1 C2 C1 75.4(2)
C17 Fe1 C2 C1 44.8(4)
C1 C2 C3 C4 -1.3(3)
Fe1 C2 C3 C4 -59.3(2)
C1 C2 C3 Fe1 58.0(2)
C5 Fe1 C3 C4 37.11(19)
C19 Fe1 C3 C4 -164.08(19)
C1 Fe1 C3 C4 82.0(2)
C20 Fe1 C3 C4 -123.00(19)
C21 Fe1 C3 C4 -80.7(2)
C2 Fe1 C3 C4 118.9(3)
C18 Fe1 C3 C4 164.7(4)
C17 Fe1 C3 C4 -50.1(4)
C5 Fe1 C3 C2 -81.8(2)
C19 Fe1 C3 C2 77.0(2)
C1 Fe1 C3 C2 -36.96(18)
C20 Fe1 C3 C2 118.06(19)
C4 Fe1 C3 C2 -118.9(3)
C21 Fe1 C3 C2 160.38(18)
C18 Fe1 C3 C2 45.8(5)
C17 Fe1 C3 C2 -169.0(3)
C2 C3 C4 C5 1.1(3)
Fe1 C3 C4 C5 -58.7(2)
C2 C3 C4 Fe1 59.8(2)
C19 Fe1 C4 C5 164.0(3)
C1 Fe1 C4 C5 38.75(17)
C20 Fe1 C4 C5 -164.24(16)
C21 Fe1 C4 C5 -122.73(18)
C3 Fe1 C4 C5 120.2(3)
C2 Fe1 C4 C5 82.49(19)
C18 Fe1 C4 C5 -47.9(4)
C17 Fe1 C4 C5 -81.1(2)
C5 Fe1 C4 C3 -120.2(3)
C19 Fe1 C4 C3 43.8(4)
C1 Fe1 C4 C3 -81.4(2)
C20 Fe1 C4 C3 75.6(2)
C21 Fe1 C4 C3 117.1(2)
C2 Fe1 C4 C3 -37.69(19)
C18 Fe1 C4 C3 -168.1(3)
C17 Fe1 C4 C3 158.70(19)
C3 C4 C5 C1 -0.4(3)
Fe1 C4 C5 C1 -59.67(19)
C3 C4 C5 Fe1 59.3(2)
C2 C1 C5 C4 -0.4(3)
C6 C1 C5 C4 179.7(3)
Fe1 C1 C5 C4 60.1(2)
C2 C1 C5 Fe1 -60.53(19)
C6 C1 C5 Fe1 119.6(3)
C19 Fe1 C5 C4 -166.5(3)
C1 Fe1 C5 C4 -118.5(2)
C20 Fe1 C5 C4 42.9(4)
C21 Fe1 C5 C4 76.0(2)
C3 Fe1 C5 C4 -37.06(18)
C2 Fe1 C5 C4 -80.53(19)
C18 Fe1 C5 C4 159.80(17)
C17 Fe1 C5 C4 117.92(18)
C19 Fe1 C5 C1 -47.9(4)
C20 Fe1 C5 C1 161.5(3)
C4 Fe1 C5 C1 118.5(2)
C21 Fe1 C5 C1 -165.51(17)
C3 Fe1 C5 C1 81.47(19)
C2 Fe1 C5 C1 38.00(18)
C18 Fe1 C5 C1 -81.66(19)
C17 Fe1 C5 C1 -123.55(17)
C7 N1 C6 O1 7.6(4)
C7 N1 C6 C1 -174.8(2)
C2 C1 C6 O1 -25.7(4)
C5 C1 C6 O1 154.1(3)
Fe1 C1 C6 O1 -115.8(3)
C2 C1 C6 N1 156.6(3)
C5 C1 C6 N1 -23.5(4)
Fe1 C1 C6 N1 66.6(3)
C6 N1 C7 C8 77.7(3)
N1 C7 C8 S1 174.3(2)
S2 S1 C8 C7 -66.7(2)
S1 S2 C9 C10 -77.7(2)
C11 N2 C10 C9 72.6(4)
S2 C9 C10 N2 175.5(2)
C10 N2 C11 O2 -0.7(5)
C10 N2 C11 C12 177.8(3)
O2 C11 C12 C13 168.9(3)
N2 C11 C12 C13 -9.6(5)
O2 C11 C12 C16 -2.2(5)
N2 C11 C12 C16 179.2(3)
O2 C11 C12 Fe2 81.7(3)
N2 C11 C12 Fe2 -96.9(3)
C16 Fe2 C12 C13 118.0(3)
C30 Fe2 C12 C13 -52.3(4)
C29 Fe2 C12 C13 163.9(5)
C27 Fe2 C12 C13 -127.2(2)
C31 Fe2 C12 C13 -84.4(2)
C28 Fe2 C12 C13 -168.0(2)
C15 Fe2 C12 C13 80.6(2)
C14 Fe2 C12 C13 37.5(2)
C30 Fe2 C12 C16 -170.3(3)
C13 Fe2 C12 C16 -118.0(3)
C29 Fe2 C12 C16 45.9(6)
C27 Fe2 C12 C16 114.8(2)
C31 Fe2 C12 C16 157.6(2)
C28 Fe2 C12 C16 74.0(2)
C15 Fe2 C12 C16 -37.36(19)
C14 Fe2 C12 C16 -80.4(2)
C16 Fe2 C12 C11 -118.1(3)
C30 Fe2 C12 C11 71.7(4)
C13 Fe2 C12 C11 123.9(3)
C29 Fe2 C12 C11 -72.2(6)
C27 Fe2 C12 C11 -3.2(3)
C31 Fe2 C12 C11 39.5(3)
C28 Fe2 C12 C11 -44.1(3)
C15 Fe2 C12 C11 -155.4(3)
C14 Fe2 C12 C11 161.5(3)
C16 C12 C13 C14 -0.4(4)
C11 C12 C13 C14 -172.7(3)
Fe2 C12 C13 C14 -60.2(3)
C16 C12 C13 Fe2 59.8(2)
C11 C12 C13 Fe2 -112.6(3)
C16 Fe2 C13 C12 -38.81(18)
C30 Fe2 C13 C12 155.69(19)
C29 Fe2 C13 C12 -170.1(3)
C27 Fe2 C13 C12 71.8(2)
C31 Fe2 C13 C12 112.85(19)
C28 Fe2 C13 C12 38.0(6)
C15 Fe2 C13 C12 -82.4(2)
C14 Fe2 C13 C12 -119.3(3)
C12 Fe2 C13 C14 119.3(3)
C16 Fe2 C13 C14 80.5(2)
C30 Fe2 C13 C14 -85.0(2)
C29 Fe2 C13 C14 -50.8(4)
C27 Fe2 C13 C14 -168.8(2)
C31 Fe2 C13 C14 -127.8(2)
C28 Fe2 C13 C14 157.3(5)
C15 Fe2 C13 C14 36.9(2)
C12 C13 C14 C15 0.5(5)
Fe2 C13 C14 C15 -58.6(3)
C12 C13 C14 Fe2 59.1(3)
C12 Fe2 C14 C15 82.0(2)
C16 Fe2 C14 C15 37.3(2)
C30 Fe2 C14 C15 -126.6(2)
C13 Fe2 C14 C15 119.9(3)
C29 Fe2 C14 C15 -83.3(3)
C27 Fe2 C14 C15 156.3(5)
C31 Fe2 C14 C15 -168.5(2)
C28 Fe2 C14 C15 -46.6(4)
C12 Fe2 C14 C13 -37.81(19)
C16 Fe2 C14 C13 -82.5(2)
C30 Fe2 C14 C13 113.6(2)
C29 Fe2 C14 C13 156.8(2)
C27 Fe2 C14 C13 36.4(6)
C31 Fe2 C14 C13 71.6(3)
C28 Fe2 C14 C13 -166.4(3)
C15 Fe2 C14 C13 -119.9(3)
C13 C14 C15 C16 -0.4(5)
Fe2 C14 C15 C16 -58.4(3)
C13 C14 C15 Fe2 58.0(3)
C12 Fe2 C15 C16 38.24(19)
C30 Fe2 C15 C16 -166.5(2)
C13 Fe2 C15 C16 82.4(2)
C29 Fe2 C15 C16 -125.2(2)
C27 Fe2 C15 C16 -46.5(4)
C31 Fe2 C15 C16 157.2(6)
C28 Fe2 C15 C16 -82.0(2)
C14 Fe2 C15 C16 119.9(3)
C12 Fe2 C15 C14 -81.6(2)
C16 Fe2 C15 C14 -119.9(3)
C30 Fe2 C15 C14 73.6(3)
C13 Fe2 C15 C14 -37.5(2)
C29 Fe2 C15 C14 114.9(2)
C27 Fe2 C15 C14 -166.4(3)
C31 Fe2 C15 C14 37.4(7)
C28 Fe2 C15 C14 158.2(2)
C14 C15 C16 C12 0.1(4)
Fe2 C15 C16 C12 -59.4(2)
C14 C15 C16 Fe2 59.5(3)
C13 C12 C16 C15 0.2(4)
C11 C12 C16 C15 173.0(3)
Fe2 C12 C16 C15 60.4(3)
C13 C12 C16 Fe2 -60.2(2)
C11 C12 C16 Fe2 112.6(3)
C12 Fe2 C16 C15 -119.2(3)
C30 Fe2 C16 C15 44.0(7)
C13 Fe2 C16 C15 -80.8(2)
C29 Fe2 C16 C15 74.9(3)
C27 Fe2 C16 C15 158.2(2)
C31 Fe2 C16 C15 -167.2(3)
C28 Fe2 C16 C15 115.3(2)
C14 Fe2 C16 C15 -37.0(2)
C30 Fe2 C16 C12 163.2(6)
C13 Fe2 C16 C12 38.39(18)
C29 Fe2 C16 C12 -165.9(2)
C27 Fe2 C16 C12 -82.6(2)
C31 Fe2 C16 C12 -48.0(4)
C28 Fe2 C16 C12 -125.49(19)
C15 Fe2 C16 C12 119.2(3)
C14 Fe2 C16 C12 82.2(2)
C22 N3 C17 C18 -25.9(4)
C22 N3 C17 C21 159.9(3)
C22 N3 C17 Fe1 71.5(4)
C5 Fe1 C17 C18 117.63(18)
C19 Fe1 C17 C18 -38.51(18)
C1 Fe1 C17 C18 74.6(2)
C20 Fe1 C17 C18 -82.56(19)
C4 Fe1 C17 C18 160.20(18)
C21 Fe1 C17 C18 -121.2(2)
C3 Fe1 C17 C18 -163.9(3)
C2 Fe1 C17 C18 40.2(4)
C5 Fe1 C17 N3 -7.6(3)
C19 Fe1 C17 N3 -163.7(3)
C1 Fe1 C17 N3 -50.6(3)
C20 Fe1 C17 N3 152.3(3)
C4 Fe1 C17 N3 35.0(3)
C21 Fe1 C17 N3 113.6(3)
C3 Fe1 C17 N3 70.9(4)
C2 Fe1 C17 N3 -85.0(5)
C18 Fe1 C17 N3 -125.2(4)
C5 Fe1 C17 C21 -121.14(17)
C19 Fe1 C17 C21 82.71(18)
C1 Fe1 C17 C21 -164.20(16)
C20 Fe1 C17 C21 38.67(17)
C4 Fe1 C17 C21 -78.6(2)
C3 Fe1 C17 C21 -42.6(4)
C2 Fe1 C17 C21 161.4(3)
C18 Fe1 C17 C21 121.2(2)
N3 C17 C18 C19 -173.0(3)
C21 C17 C18 C19 1.8(3)
Fe1 C17 C18 C19 59.20(19)
N3 C17 C18 Fe1 127.8(3)
C21 C17 C18 Fe1 -57.38(19)
C5 Fe1 C18 C17 -81.0(2)
C19 Fe1 C18 C17 118.2(2)
C1 Fe1 C18 C17 -124.71(17)
C20 Fe1 C18 C17 80.54(18)
C4 Fe1 C18 C17 -46.5(4)
C21 Fe1 C18 C17 36.56(17)
C3 Fe1 C18 C17 159.0(4)
C2 Fe1 C18 C17 -166.12(17)
C5 Fe1 C18 C19 160.84(17)
C1 Fe1 C18 C19 117.11(18)
C20 Fe1 C18 C19 -37.64(17)
C4 Fe1 C18 C19 -164.7(3)
C21 Fe1 C18 C19 -81.62(19)
C3 Fe1 C18 C19 40.8(5)
C2 Fe1 C18 C19 75.7(2)
C17 Fe1 C18 C19 -118.2(2)
C17 C18 C19 C20 -0.6(3)
Fe1 C18 C19 C20 59.8(2)
C17 C18 C19 Fe1 -60.39(19)
C5 Fe1 C19 C20 -165.6(3)
C1 Fe1 C19 C20 159.24(17)
C4 Fe1 C19 C20 42.2(4)
C21 Fe1 C19 C20 -37.75(17)
C3 Fe1 C19 C20 75.2(2)
C2 Fe1 C19 C20 116.71(18)
C18 Fe1 C19 C20 -119.2(2)
C17 Fe1 C19 C20 -81.44(18)
C5 Fe1 C19 C18 -46.4(4)
C1 Fe1 C19 C18 -81.59(19)
C20 Fe1 C19 C18 119.2(2)
C4 Fe1 C19 C18 161.3(3)
C21 Fe1 C19 C18 81.41(18)
C3 Fe1 C19 C18 -165.68(17)
C2 Fe1 C19 C18 -124.13(18)
C17 Fe1 C19 C18 37.73(17)
C18 C19 C20 C21 -0.8(3)
Fe1 C19 C20 C21 59.5(2)
C18 C19 C20 Fe1 -60.3(2)
C5 Fe1 C20 C19 163.1(3)
C1 Fe1 C20 C19 -48.2(4)
C4 Fe1 C20 C19 -164.64(18)
C21 Fe1 C20 C19 119.3(3)
C3 Fe1 C20 C19 -123.58(19)
C2 Fe1 C20 C19 -81.8(2)
C18 Fe1 C20 C19 37.80(17)
C17 Fe1 C20 C19 80.94(18)
C5 Fe1 C20 C21 43.8(4)
C19 Fe1 C20 C21 -119.3(3)
C1 Fe1 C20 C21 -167.5(3)
C4 Fe1 C20 C21 76.1(2)
C3 Fe1 C20 C21 117.16(19)
C2 Fe1 C20 C21 158.91(18)
C18 Fe1 C20 C21 -81.46(19)
C17 Fe1 C20 C21 -38.31(17)
C18 C17 C21 C20 -2.3(3)
N3 C17 C21 C20 172.9(2)
Fe1 C17 C21 C20 -60.29(19)
C18 C17 C21 Fe1 57.96(19)
N3 C17 C21 Fe1 -126.8(2)
C19 C20 C21 C17 1.9(3)
Fe1 C20 C21 C17 61.30(19)
C19 C20 C21 Fe1 -59.4(2)
C5 Fe1 C21 C17 78.3(2)
C19 Fe1 C21 C17 -80.11(18)
C1 Fe1 C21 C17 45.7(4)
C20 Fe1 C21 C17 -117.7(2)
C4 Fe1 C21 C17 119.56(18)
C3 Fe1 C21 C17 161.61(17)
C2 Fe1 C21 C17 -166.4(3)
C18 Fe1 C21 C17 -36.15(16)
C5 Fe1 C21 C20 -163.98(18)
C19 Fe1 C21 C20 37.59(19)
C1 Fe1 C21 C20 163.4(3)
C4 Fe1 C21 C20 -122.74(19)
C3 Fe1 C21 C20 -80.7(2)
C2 Fe1 C21 C20 -48.7(4)
C18 Fe1 C21 C20 81.54(19)
C17 Fe1 C21 C20 117.7(2)
C17 N3 C22 O3 -2.6(5)
C17 N3 C22 O4 176.7(2)
C23 O4 C22 O3 -4.8(5)
C23 O4 C22 N3 176.0(3)
C22 O4 C23 C25 -64.4(4)
C22 O4 C23 C24 59.3(4)
C22 O4 C23 C26 178.5(4)
C32 N4 C27 C31 52.8(6)
C32 N4 C27 C28 -128.7(4)
C32 N4 C27 Fe2 143.0(3)
C12 Fe2 C27 N4 -8.0(4)
C16 Fe2 C27 N4 35.1(4)
C30 Fe2 C27 N4 -160.0(4)
C13 Fe2 C27 N4 -48.5(4)
C29 Fe2 C27 N4 156.2(4)
C31 Fe2 C27 N4 -121.6(4)
C28 Fe2 C27 N4 118.1(4)
C15 Fe2 C27 N4 67.6(5)
C14 Fe2 C27 N4 -77.3(6)
C12 Fe2 C27 C31 113.6(2)
C16 Fe2 C27 C31 156.8(2)
C30 Fe2 C27 C31 -38.3(2)
C13 Fe2 C27 C31 73.1(3)
C29 Fe2 C27 C31 -82.2(2)
C28 Fe2 C27 C31 -120.3(3)
C15 Fe2 C27 C31 -170.8(3)
C14 Fe2 C27 C31 44.4(6)
C12 Fe2 C27 C28 -126.1(2)
C16 Fe2 C27 C28 -83.0(2)
C30 Fe2 C27 C28 81.9(3)
C13 Fe2 C27 C28 -166.6(2)
C29 Fe2 C27 C28 38.1(2)
C31 Fe2 C27 C28 120.3(3)
C15 Fe2 C27 C28 -50.5(4)
C14 Fe2 C27 C28 164.6(5)
N4 C27 C28 C29 -179.2(3)
C31 C27 C28 C29 -0.5(5)
Fe2 C27 C28 C29 -59.2(3)
N4 C27 C28 Fe2 -120.0(3)
C31 C27 C28 Fe2 58.8(3)
C12 Fe2 C28 C29 -168.7(2)
C16 Fe2 C28 C29 -127.1(2)
C30 Fe2 C28 C29 37.3(2)
C13 Fe2 C28 C29 161.5(5)
C27 Fe2 C28 C29 118.4(3)
C31 Fe2 C28 C29 81.2(3)
C15 Fe2 C28 C29 -84.9(3)
C14 Fe2 C28 C29 -52.6(5)
C12 Fe2 C28 C27 72.9(2)
C16 Fe2 C28 C27 114.5(2)
C30 Fe2 C28 C27 -81.2(2)
C13 Fe2 C28 C27 43.0(7)
C29 Fe2 C28 C27 -118.4(3)
C31 Fe2 C28 C27 -37.2(2)
C15 Fe2 C28 C27 156.6(2)
C14 Fe2 C28 C27 -171.1(3)
C27 C28 C29 C30 0.4(5)
Fe2 C28 C29 C30 -58.9(3)
C27 C28 C29 Fe2 59.2(3)
C12 Fe2 C29 C30 155.8(5)
C16 Fe2 C29 C30 -167.9(2)
C13 Fe2 C29 C30 -48.7(4)
C27 Fe2 C29 C30 81.6(3)
C31 Fe2 C29 C30 37.5(2)
C28 Fe2 C29 C30 120.0(3)
C15 Fe2 C29 C30 -126.6(2)
C14 Fe2 C29 C30 -84.3(3)
C12 Fe2 C29 C28 35.8(6)
C16 Fe2 C29 C28 72.1(3)
C30 Fe2 C29 C28 -120.0(3)
C13 Fe2 C29 C28 -168.6(3)
C27 Fe2 C29 C28 -38.4(2)
C31 Fe2 C29 C28 -82.4(3)
C15 Fe2 C29 C28 113.4(2)
C14 Fe2 C29 C28 155.7(2)
C28 C29 C30 C31 -0.2(5)
Fe2 C29 C30 C31 -59.5(3)
C28 C29 C30 Fe2 59.3(3)
C12 Fe2 C30 C29 -165.8(3)
C16 Fe2 C30 C29 39.2(8)
C13 Fe2 C30 C29 157.7(2)
C27 Fe2 C30 C29 -81.5(3)
C31 Fe2 C30 C29 -119.8(4)
C28 Fe2 C30 C29 -37.3(2)
C15 Fe2 C30 C29 73.8(3)
C14 Fe2 C30 C29 114.5(2)
C12 Fe2 C30 C31 -46.0(5)
C16 Fe2 C30 C31 159.0(5)
C13 Fe2 C30 C31 -82.5(3)
C29 Fe2 C30 C31 119.8(4)
C27 Fe2 C30 C31 38.3(3)
C28 Fe2 C30 C31 82.5(3)
C15 Fe2 C30 C31 -166.4(2)
C14 Fe2 C30 C31 -125.7(3)
C29 C30 C31 C27 -0.1(5)
Fe2 C30 C31 C27 -59.5(3)
C29 C30 C31 Fe2 59.4(3)
N4 C27 C31 C30 179.1(4)
C28 C27 C31 C30 0.3(5)
Fe2 C27 C31 C30 59.2(3)
N4 C27 C31 Fe2 119.9(4)
C28 C27 C31 Fe2 -58.9(3)
C12 Fe2 C31 C30 158.4(3)
C16 Fe2 C31 C30 -167.9(3)
C13 Fe2 C31 C30 115.3(3)
C29 Fe2 C31 C30 -37.3(3)
C27 Fe2 C31 C30 -118.3(4)
C28 Fe2 C31 C30 -81.0(3)
C15 Fe2 C31 C30 45.7(7)
C14 Fe2 C31 C30 75.0(3)
C12 Fe2 C31 C27 -83.3(2)
C16 Fe2 C31 C27 -49.6(4)
C30 Fe2 C31 C27 118.3(4)
C13 Fe2 C31 C27 -126.4(2)
C29 Fe2 C31 C27 81.0(2)
C28 Fe2 C31 C27 37.3(2)
C15 Fe2 C31 C27 164.0(5)
C14 Fe2 C31 C27 -166.7(2)
C33 O6 C32 O5 8.0(6)
C33 O6 C32 N4 -173.6(3)
C27 N4 C32 O5 -3.6(6)
C27 N4 C32 O6 178.0(3)
C32 O6 C33 C36 64.3(5)
C32 O6 C33 C34 -62.6(5)
C32 O6 C33 C35 -178.0(4)

loop_
_platon_squeeze_void_nr
_platon_squeeze_void_average_x
_platon_squeeze_void_average_y
_platon_squeeze_void_average_z
_platon_squeeze_void_volume
_platon_squeeze_void_count_electrons
1 -0.045 0.244 0.575 28.9 7.6
2 -0.002 0.500 0.000 331.5 70.2
3 0.045 0.756 0.425 28.9 7.1
